data_4350681
loop_
_publ_author_name
'Palion-Gazda, Joanna'
'\'Switlicka-Olszewska, Anna'
'Machura, Barbara'
'Grancha, Thais'
'Pardo, Emilio'
'Lloret, Francesc'
'Julve, Miguel'

_publ_section_title
;
 High-temperature spin crossover in a mononuclear six-coordinate
 cobalt(II) complex.
;
_journal_issue 19
_journal_name_full 'Inorganic chemistry'
_journal_page_first 10009
_journal_page_last 10011
_journal_paper_doi 10.1021/ic501195y
_journal_volume 53
_journal_year 2014
_chemical_formula_moiety 'C56 H32 Co N18'
_chemical_formula_sum 'C56 H32 Co N18'
_chemical_formula_weight 1015.93
_space_group_IT_number 2
_space_group_name_Hall '-P 1'
_space_group_name_H-M_alt 'P -1'
_symmetry_cell_setting triclinic
_symmetry_space_group_name_H-M 'P -1'
_atom_sites_solution_hydrogens geom
_atom_sites_solution_primary direct
_atom_sites_solution_secondary difmap
_audit_creation_method SHELXL-97
_cell_angle_alpha 78.960(3)
_cell_angle_beta 87.312(2)
_cell_angle_gamma 77.093(2)
_cell_formula_units_Z 2
_cell_length_a 8.9397(2)
_cell_length_b 16.2020(4)
_cell_length_c 17.6187(6)
_cell_measurement_reflns_used 12389
_cell_measurement_temperature 293.0(2)
_cell_measurement_theta_max 29.2800
_cell_measurement_theta_min 3.5870
_cell_volume 2441.38(12)
_computing_cell_refinement 'CrysAlis RED v. 1.163 (UNIL IC & KUMA 2000)'
_computing_data_collection 'CrysAlis CCD v. 1.163 (UNIL IC & KUMA 2000)'
_computing_data_reduction 'CrysAlis RED v. 1.163 (UNIL IC & KUMA 2000)'
_computing_molecular_graphics
;XP in SHELXTL/PC (Sheldrick, 1990b)
 ORTEP-3 W v. 1.062 (Farrugia 1997)
;
_computing_publication_material
;SHELXL-97 (Sheldrick, 1997) and
 PLATON (Spek, 1990)
;
_computing_structure_refinement 'SHELXL-97 (Sheldrick, 1997)'
_computing_structure_solution 'SHELXS-97 (Sheldrick, 1990)'
_diffrn_ambient_temperature 293.0(2)
_diffrn_measured_fraction_theta_full 0.997
_diffrn_measured_fraction_theta_max 0.997
_diffrn_radiation_monochromator graphite
_diffrn_radiation_source 'fine-focus sealed tube'
_diffrn_radiation_type MoK\a
_diffrn_radiation_wavelength 0.71073
_diffrn_reflns_av_R_equivalents 0.0578
_diffrn_reflns_av_sigmaI/netI 0.0628
_diffrn_reflns_limit_h_max 10
_diffrn_reflns_limit_h_min -10
_diffrn_reflns_limit_k_max 19
_diffrn_reflns_limit_k_min -19
_diffrn_reflns_limit_l_max 20
_diffrn_reflns_limit_l_min -20
_diffrn_reflns_number 22324
_diffrn_reflns_theta_full 25.05
_diffrn_reflns_theta_max 25.05
_diffrn_reflns_theta_min 3.50
_exptl_absorpt_coefficient_mu 0.412
_exptl_absorpt_correction_T_max 1.000
_exptl_absorpt_correction_T_min 0.736
_exptl_absorpt_correction_type empirical
_exptl_absorpt_process_details 'CrysAlis RED, (2005)'
_exptl_crystal_colour red
_exptl_crystal_density_diffrn 1.382
_exptl_crystal_density_method 'not measured'
_exptl_crystal_description prism
_exptl_crystal_F_000 1042
_exptl_crystal_size_max 0.157
_exptl_crystal_size_mid 0.125
_exptl_crystal_size_min 0.098
_refine_diff_density_max 1.098
_refine_diff_density_min -0.601
_refine_diff_density_rms 0.075
_refine_ls_extinction_method none
_refine_ls_goodness_of_fit_ref 1.044
_refine_ls_hydrogen_treatment constr
_refine_ls_matrix_type full
_refine_ls_number_parameters 676
_refine_ls_number_reflns 8628
_refine_ls_number_restraints 0
_refine_ls_restrained_S_all 1.044
_refine_ls_R_factor_all 0.0601
_refine_ls_R_factor_gt 0.0516
_refine_ls_shift/su_max 0.001
_refine_ls_shift/su_mean 0.000
_refine_ls_structure_factor_coef Fsqd
_refine_ls_weighting_details 'calc w=1/[\s^2^(Fo^2^)+(0.0756P)^2^+1.0372P] where P=(Fo^2^+2Fc^2^)/3'
_refine_ls_weighting_scheme calc
_refine_ls_wR_factor_gt 0.1340
_refine_ls_wR_factor_ref 0.1416
_reflns_number_gt 7438
_reflns_number_total 8628
_reflns_threshold_expression >2sigma(I)
_cod_data_source_file ic501195y_si_001.cif
_cod_data_source_block co25
_cod_depositor_comments
;
The following automatic conversions were performed:

data name '_atom_site_symetry_multiplicity' was replaced with
'_atom_site_symmetry_multiplicity' as specified in the replacement
file
'/home/saulius/struct/COD-crude-data/automatic-downloads/DataCite-retrospective/ACS/depositions/lib/lists/replacement-tags.lst'.

Automatic conversion script
Id: cif_correct_tags 6909 2019-04-08 15:41:33Z antanas 
;
_cod_original_sg_symbol_H-M P-1
_cod_database_code 4350681

loop_
_symmetry_equiv_pos_as_xyz
'x, y, z'
'-x, -y, -z'

loop_
_atom_site_label
_atom_site_type_symbol
_atom_site_fract_x
_atom_site_fract_y
_atom_site_fract_z
_atom_site_U_iso_or_equiv
_atom_site_adp_type
_atom_site_occupancy
_atom_site_symmetry_multiplicity
_atom_site_calc_flag
_atom_site_refinement_flags
C15 C 0.4322(3) 0.17953(16) 0.39063(15) 0.0200(5) Uani 1 1 d .
C47 C 0.3172(3) 0.48625(17) 0.02144(15) 0.0201(6) Uani 1 1 d .
H47 H 0.3096 0.4467 -0.0094 0.024 Uiso 1 1 calc R
C39 C 0.1452(3) 0.78758(15) 0.13499(14) 0.0164(5) Uani 1 1 d .
C8 C 0.9453(3) 0.51528(17) 0.15706(15) 0.0221(6) Uani 1 1 d .
H8 H 0.9949 0.5593 0.1364 0.027 Uiso 1 1 calc R
C6 C 0.9470(3) 0.36527(16) 0.19637(14) 0.0167(5) Uani 1 1 d .
H6 H 0.9985 0.3077 0.2045 0.020 Uiso 1 1 calc R
C31 C 0.6701(3) 0.57939(18) 0.47752(15) 0.0236(6) Uani 1 1 d .
H31 H 0.6935 0.6003 0.5201 0.028 Uiso 1 1 calc R
C21 C 0.1794(3) 0.35537(16) 0.35243(14) 0.0182(5) Uani 1 1 d .
H21 H 0.1764 0.2973 0.3631 0.022 Uiso 1 1 calc R
C30 C 0.6112(3) 0.63587(17) 0.41120(15) 0.0204(5) Uani 1 1 d .
H30 H 0.5921 0.6951 0.4090 0.025 Uiso 1 1 calc R
C44 C 0.3352(3) 0.59894(15) 0.11650(14) 0.0144(5) Uani 1 1 d .
C1 C 0.6926(3) 0.32692(15) 0.24300(13) 0.0139(5) Uani 1 1 d .
C2 C 0.7202(3) 0.23724(15) 0.24972(14) 0.0153(5) Uani 1 1 d .
C14 C 0.9780(3) 0.17856(17) 0.09538(16) 0.0257(6) Uani 1 1 d .
H14 H 0.9912 0.2000 0.0432 0.031 Uiso 1 1 calc R
C28 C 0.3573(3) 0.65322(15) 0.17184(14) 0.0142(5) Uani 1 1 d .
C27 C 0.2966(3) 0.74175(15) 0.16850(14) 0.0160(5) Uani 1 1 d .
C46 C 0.2617(3) 0.57354(17) -0.00399(15) 0.0202(6) Uani 1 1 d .
H46 H 0.2172 0.5936 -0.0526 0.024 Uiso 1 1 calc R
C48 C 0.3844(3) 0.45891(16) 0.09379(14) 0.0167(5) Uani 1 1 d .
H48 H 0.4252 0.4004 0.1103 0.020 Uiso 1 1 calc R
C45 C 0.2727(3) 0.63092(16) 0.04332(14) 0.0166(5) Uani 1 1 d .
H45 H 0.2387 0.6899 0.0264 0.020 Uiso 1 1 calc R
C9 C 0.7919(3) 0.53382(16) 0.17692(14) 0.0188(5) Uani 1 1 d .
H9 H 0.7398 0.5912 0.1710 0.023 Uiso 1 1 calc R
C35 C 0.5578(3) 0.88676(17) 0.25569(16) 0.0258(6) Uani 1 1 d .
H35 H 0.4578 0.9158 0.2423 0.031 Uiso 1 1 calc R
C33 C 0.6544(3) 0.46302(16) 0.41617(14) 0.0181(5) Uani 1 1 d .
H33 H 0.6664 0.4041 0.4183 0.022 Uiso 1 1 calc R
C29 C 0.5810(3) 0.60270(16) 0.34781(14) 0.0164(5) Uani 1 1 d .
C3 C 0.5092(3) 0.23343(15) 0.33074(14) 0.0168(5) Uani 1 1 d .
C10 C 0.8458(3) 0.18801(15) 0.20813(14) 0.0161(5) Uani 1 1 d .
C13 C 1.0789(3) 0.10369(17) 0.12941(17) 0.0274(6) Uani 1 1 d .
H13 H 1.1589 0.0768 0.1009 0.033 Uiso 1 1 calc R
C32 C 0.6940(3) 0.49135(18) 0.48012(15) 0.0229(6) Uani 1 1 d .
H32 H 0.7356 0.4523 0.5238 0.027 Uiso 1 1 calc R
C11 C 0.9388(3) 0.11266(16) 0.24659(16) 0.0223(6) Uani 1 1 d .
H11 H 0.9214 0.0912 0.2983 0.027 Uiso 1 1 calc R
C25 C 0.5121(3) 0.65607(15) 0.27451(14) 0.0146(5) Uani 1 1 d .
C5 C 0.7911(3) 0.38773(15) 0.21191(13) 0.0129(5) Uani 1 1 d .
C7 C 1.0242(3) 0.43003(17) 0.16848(15) 0.0206(6) Uani 1 1 d .
H7 H 1.1286 0.4164 0.1575 0.025 Uiso 1 1 calc R
C42 C -0.1464(3) 0.86563(17) 0.08895(15) 0.0227(6) Uani 1 1 d .
H42 H -0.2473 0.8904 0.0740 0.027 Uiso 1 1 calc R
C43 C -0.0998(3) 0.77738(17) 0.11379(15) 0.0210(6) Uani 1 1 d .
H43 H -0.1719 0.7439 0.1142 0.025 Uiso 1 1 calc R
C20 C 0.3131(3) 0.38075(15) 0.32534(13) 0.0154(5) Uani 1 1 d .
C26 C 0.4923(3) 0.74583(15) 0.24867(14) 0.0160(5) Uani 1 1 d .
C24 C 0.1907(3) 0.52547(16) 0.31540(14) 0.0193(5) Uani 1 1 d .
H24 H 0.1933 0.5835 0.3016 0.023 Uiso 1 1 calc R
C23 C 0.0565(3) 0.50321(17) 0.34597(15) 0.0221(6) Uani 1 1 d .
H23 H -0.0283 0.5455 0.3547 0.026 Uiso 1 1 calc R
C22 C 0.0507(3) 0.41706(17) 0.36336(15) 0.0219(6) Uani 1 1 d .
H22 H -0.0394 0.4009 0.3823 0.026 Uiso 1 1 calc R
C36 C 0.6685(3) 0.93157(18) 0.26594(17) 0.0307(7) Uani 1 1 d .
H36 H 0.6443 0.9914 0.2589 0.037 Uiso 1 1 calc R
C12 C 1.0588(3) 0.07004(17) 0.20575(17) 0.0279(6) Uani 1 1 d .
H12 H 1.1242 0.0197 0.2298 0.033 Uiso 1 1 calc R
C34 C 0.5997(3) 0.79768(16) 0.26584(14) 0.0191(5) Uani 1 1 d .
C41 C -0.0399(3) 0.91599(17) 0.08684(15) 0.0253(6) Uani 1 1 d .
H41 H -0.0678 0.9754 0.0705 0.030 Uiso 1 1 calc R
C4 C 0.4605(3) 0.32366(15) 0.31072(13) 0.0143(5) Uani 1 1 d .
C38 C 0.8463(3) 0.79713(19) 0.29533(15) 0.0271(6) Uani 1 1 d .
H38 H 0.9455 0.7669 0.3088 0.032 Uiso 1 1 calc R
C18 C 0.2970(3) 0.0839(2) 0.50475(19) 0.0385(8) Uani 1 1 d .
H18 H 0.2506 0.0522 0.5450 0.046 Uiso 1 1 calc R
C17 C 0.3333(4) 0.0548(2) 0.4361(2) 0.0431(8) Uani 1 1 d .
H17 H 0.3114 0.0032 0.4292 0.052 Uiso 1 1 calc R
C16 C 0.4026(3) 0.10330(18) 0.37792(18) 0.0324(7) Uani 1 1 d .
H16 H 0.4289 0.0850 0.3312 0.039 Uiso 1 1 calc R
C37 C 0.8145(3) 0.88602(19) 0.28662(16) 0.0298(7) Uani 1 1 d .
H37 H 0.8903 0.9144 0.2946 0.036 Uiso 1 1 calc R
C40 C 0.1100(3) 0.87619(16) 0.10970(15) 0.0222(6) Uani 1 1 d .
H40 H 0.1848 0.9082 0.1081 0.027 Uiso 1 1 calc R
C19 C 0.3306(4) 0.1603(2) 0.51234(18) 0.0353(7) Uani 1 1 d .
H19 H 0.3060 0.1794 0.5588 0.042 Uiso 1 1 calc R
N2 N 0.6318(2) 0.19267(13) 0.29603(12) 0.0165(4) Uani 1 1 d .
N9 N 0.5992(2) 0.51737(13) 0.35106(12) 0.0148(4) Uani 1 1 d .
N8 N 0.3752(2) 0.78626(13) 0.20144(12) 0.0165(4) Uani 1 1 d .
N4 N 0.8633(2) 0.22131(14) 0.13327(12) 0.0215(5) Uani 1 1 d .
N7 N 0.4538(2) 0.61220(13) 0.23011(11) 0.0141(4) Uani 1 1 d .
N11 N 0.3928(2) 0.51355(12) 0.14094(11) 0.0133(4) Uani 1 1 d .
N1 N 0.5587(2) 0.36738(13) 0.27031(11) 0.0142(4) Uani 1 1 d .
N5 N 0.3172(2) 0.46599(13) 0.30502(11) 0.0150(4) Uani 1 1 d .
N12 N 0.0424(2) 0.73756(13) 0.13716(12) 0.0187(5) Uani 1 1 d .
N6 N 0.3968(3) 0.20912(15) 0.45683(13) 0.0277(5) Uani 1 1 d .
N10 N 0.7421(2) 0.75231(14) 0.28539(12) 0.0203(5) Uani 1 1 d .
N3 N 0.7153(2) 0.47172(13) 0.20451(11) 0.0155(4) Uani 1 1 d .
Co1 Co 0.50759(3) 0.48749(2) 0.250943(17) 0.01274(12) Uani 1 1 d .
C93 C 0.4170(3) 0.25166(17) -0.00219(17) 0.0232(6) Uani 1 1 d .
C94 C 0.3649(3) 0.22875(17) 0.13604(17) 0.0251(6) Uani 1 1 d .
C95 C 0.5499(6) 0.1227(3) 0.0796(2) 0.0796(15) Uani 1 1 d .
N93 N 0.3979(3) 0.29493(15) -0.06276(15) 0.0300(6) Uani 1 1 d .
N94 N 0.3013(3) 0.25466(16) 0.18788(14) 0.0320(6) Uani 1 1 d .
C92 C 0.4414(3) 0.19983(19) 0.07144(17) 0.0339(7) Uani 1 1 d .
N95 N 0.6431(7) 0.0600(3) 0.0861(3) 0.140(2) Uani 1 1 d .
C98 C 0.1214(3) 0.77564(17) 0.54196(17) 0.0262(6) Uani 1 1 d .
C99 C 0.0875(3) 0.89455(19) 0.42972(16) 0.0292(7) Uani 1 1 d .
C97 C 0.1856(3) 0.74699(18) 0.41248(17) 0.0261(6) Uani 1 1 d .
N98 N 0.1136(3) 0.74712(16) 0.60690(15) 0.0377(6) Uani 1 1 d .
N97 N 0.2266(3) 0.69932(17) 0.37122(15) 0.0353(6) Uani 1 1 d .
C96 C 0.1336(3) 0.80646(17) 0.46186(16) 0.0239(6) Uani 1 1 d .
N99 N 0.0494(3) 0.96579(17) 0.40090(16) 0.0445(7) Uani 1 1 d .

loop_
_atom_site_aniso_label
_atom_site_aniso_U_11
_atom_site_aniso_U_22
_atom_site_aniso_U_33
_atom_site_aniso_U_23
_atom_site_aniso_U_13
_atom_site_aniso_U_12
C15 0.0173(12) 0.0180(13) 0.0212(14) 0.0029(11) 0.0016(11) -0.0030(10)
C47 0.0204(13) 0.0252(14) 0.0186(13) -0.0085(11) 0.0029(11) -0.0099(11)
C39 0.0170(12) 0.0165(13) 0.0143(12) -0.0029(10) 0.0007(10) -0.0009(10)
C8 0.0211(13) 0.0258(14) 0.0200(14) 0.0008(11) 0.0015(11) -0.0109(11)
C6 0.0157(12) 0.0185(13) 0.0149(12) -0.0025(10) 0.0009(10) -0.0024(10)
C31 0.0214(13) 0.0342(16) 0.0179(14) -0.0063(12) -0.0012(11) -0.0102(12)
C21 0.0172(12) 0.0206(13) 0.0173(13) -0.0029(11) 0.0009(10) -0.0058(10)
C30 0.0226(13) 0.0214(13) 0.0186(13) -0.0053(11) 0.0010(11) -0.0063(11)
C44 0.0111(11) 0.0166(13) 0.0152(12) -0.0029(10) 0.0032(9) -0.0029(9)
C1 0.0123(11) 0.0185(12) 0.0097(11) -0.0018(10) -0.0008(9) -0.0017(10)
C2 0.0158(12) 0.0169(13) 0.0126(12) -0.0003(10) -0.0020(10) -0.0041(10)
C14 0.0346(15) 0.0235(15) 0.0186(14) -0.0065(12) 0.0073(12) -0.0049(12)
C28 0.0128(11) 0.0142(12) 0.0148(12) -0.0011(10) -0.0011(10) -0.0024(9)
C27 0.0177(12) 0.0171(13) 0.0130(12) -0.0012(10) 0.0021(10) -0.0051(10)
C46 0.0173(12) 0.0295(15) 0.0146(13) -0.0040(11) 0.0002(10) -0.0067(11)
C48 0.0129(11) 0.0170(13) 0.0211(13) -0.0049(11) 0.0026(10) -0.0042(10)
C45 0.0157(12) 0.0162(12) 0.0156(13) -0.0013(10) 0.0031(10) -0.0008(10)
C9 0.0230(13) 0.0167(13) 0.0160(13) -0.0010(10) -0.0012(10) -0.0045(10)
C35 0.0307(15) 0.0222(14) 0.0264(15) -0.0056(12) -0.0007(12) -0.0087(12)
C33 0.0138(12) 0.0182(13) 0.0189(13) 0.0011(11) 0.0026(10) -0.0006(10)
C29 0.0110(11) 0.0200(13) 0.0185(13) -0.0042(10) 0.0030(10) -0.0041(10)
C3 0.0163(12) 0.0179(13) 0.0171(13) -0.0033(10) -0.0025(10) -0.0049(10)
C10 0.0180(12) 0.0135(12) 0.0175(13) -0.0043(10) 0.0017(10) -0.0041(10)
C13 0.0272(14) 0.0202(14) 0.0352(17) -0.0122(13) 0.0099(12) -0.0021(11)
C32 0.0189(13) 0.0311(15) 0.0153(13) 0.0023(11) -0.0019(11) -0.0038(11)
C11 0.0265(14) 0.0156(13) 0.0226(14) -0.0018(11) 0.0029(11) -0.0023(11)
C25 0.0109(11) 0.0206(13) 0.0129(12) -0.0057(10) 0.0023(9) -0.0033(10)
C5 0.0151(11) 0.0149(12) 0.0078(11) -0.0013(9) 0.0000(9) -0.0022(10)
C7 0.0128(12) 0.0273(15) 0.0211(14) -0.0026(11) 0.0045(10) -0.0057(11)
C42 0.0186(13) 0.0303(15) 0.0156(13) -0.0057(11) -0.0017(10) 0.0035(11)
C43 0.0174(12) 0.0279(15) 0.0188(13) -0.0062(11) 0.0010(11) -0.0058(11)
C20 0.0168(12) 0.0185(13) 0.0108(12) -0.0031(10) -0.0018(10) -0.0027(10)
C26 0.0155(12) 0.0185(13) 0.0148(12) -0.0059(10) 0.0030(10) -0.0039(10)
C24 0.0204(13) 0.0181(13) 0.0183(13) -0.0041(11) -0.0002(11) -0.0012(10)
C23 0.0167(13) 0.0258(14) 0.0225(14) -0.0075(12) 0.0014(11) 0.0001(11)
C22 0.0154(12) 0.0302(15) 0.0219(14) -0.0058(12) 0.0045(10) -0.0092(11)
C36 0.0456(18) 0.0237(15) 0.0292(16) -0.0069(12) 0.0007(14) -0.0196(13)
C12 0.0233(14) 0.0165(14) 0.0380(17) -0.0014(13) 0.0032(12) 0.0041(11)
C34 0.0244(13) 0.0205(13) 0.0150(13) -0.0054(11) 0.0041(11) -0.0097(11)
C41 0.0296(14) 0.0186(14) 0.0225(14) -0.0027(11) -0.0032(12) 0.0050(11)
C4 0.0143(11) 0.0196(13) 0.0105(12) -0.0038(10) -0.0002(9) -0.0059(10)
C38 0.0248(14) 0.0427(18) 0.0187(14) -0.0045(13) 0.0008(11) -0.0191(13)
C18 0.0342(17) 0.0375(18) 0.0382(19) 0.0095(15) 0.0120(14) -0.0127(14)
C17 0.0450(19) 0.0304(17) 0.058(2) -0.0012(16) 0.0104(17) -0.0247(15)
C16 0.0383(17) 0.0281(16) 0.0344(17) -0.0057(13) 0.0075(14) -0.0161(13)
C37 0.0380(16) 0.0436(18) 0.0185(14) -0.0074(13) 0.0044(12) -0.0310(15)
C40 0.0249(13) 0.0167(13) 0.0240(14) -0.0019(11) -0.0038(11) -0.0032(11)
C19 0.0419(18) 0.0367(18) 0.0251(16) 0.0021(14) 0.0099(13) -0.0126(14)
N2 0.0159(10) 0.0176(11) 0.0155(11) -0.0012(9) -0.0001(9) -0.0044(8)
N9 0.0117(10) 0.0168(11) 0.0147(10) -0.0023(9) 0.0010(8) -0.0013(8)
N8 0.0180(11) 0.0153(10) 0.0162(11) -0.0036(9) 0.0015(9) -0.0033(8)
N4 0.0240(11) 0.0207(12) 0.0194(12) -0.0059(9) 0.0045(9) -0.0030(9)
N7 0.0116(10) 0.0164(10) 0.0134(10) -0.0031(8) 0.0019(8) -0.0011(8)
N11 0.0121(10) 0.0137(10) 0.0147(10) -0.0027(8) 0.0026(8) -0.0044(8)
N1 0.0137(10) 0.0180(11) 0.0111(10) -0.0023(8) -0.0008(8) -0.0038(8)
N5 0.0157(10) 0.0176(11) 0.0117(10) -0.0026(8) -0.0014(8) -0.0034(8)
N12 0.0171(10) 0.0199(11) 0.0184(11) -0.0036(9) 0.0000(9) -0.0023(9)
N6 0.0361(13) 0.0283(13) 0.0183(12) 0.0001(10) 0.0079(10) -0.0116(11)
N10 0.0204(11) 0.0262(12) 0.0163(11) -0.0035(9) 0.0001(9) -0.0096(9)
N3 0.0185(10) 0.0168(11) 0.0113(10) -0.0026(8) 0.0000(8) -0.0038(9)
Co1 0.01204(19) 0.0132(2) 0.0124(2) -0.00198(14) 0.00110(14) -0.00212(13)
C93 0.0174(13) 0.0214(14) 0.0305(16) -0.0043(13) -0.0003(11) -0.0039(11)
C94 0.0233(14) 0.0208(14) 0.0281(16) 0.0009(12) -0.0074(12) -0.0012(11)
C95 0.106(4) 0.053(3) 0.044(2) 0.003(2) 0.009(2) 0.045(3)
N93 0.0287(13) 0.0288(13) 0.0323(15) -0.0016(12) -0.0002(11) -0.0092(11)
N94 0.0327(14) 0.0335(14) 0.0278(14) -0.0066(12) -0.0043(11) -0.0014(11)
C92 0.0364(16) 0.0264(16) 0.0267(16) 0.0011(13) -0.0003(13) 0.0133(13)
N95 0.172(5) 0.090(3) 0.090(4) 0.006(3) 0.014(3) 0.088(4)
C98 0.0309(15) 0.0213(14) 0.0279(17) -0.0024(12) -0.0078(12) -0.0092(12)
C99 0.0351(16) 0.0319(18) 0.0231(15) 0.0002(13) -0.0056(13) -0.0157(13)
C97 0.0199(13) 0.0295(15) 0.0271(15) 0.0011(13) -0.0018(12) -0.0065(12)
N98 0.0577(17) 0.0295(14) 0.0286(15) 0.0024(12) -0.0102(13) -0.0200(13)
N97 0.0314(14) 0.0357(15) 0.0372(15) -0.0092(13) 0.0052(12) -0.0030(11)
C96 0.0273(14) 0.0213(14) 0.0222(14) -0.0010(12) -0.0030(11) -0.0054(11)
N99 0.0634(19) 0.0298(16) 0.0405(16) 0.0090(13) -0.0209(14) -0.0198(14)

loop_
_atom_type_symbol
_atom_type_description
_atom_type_scat_dispersion_real
_atom_type_scat_dispersion_imag
_atom_type_scat_source
C C 0.0033 0.0016 'International Tables Vol C Tables 4.2.6.8 and 6.1.1.4'
H H 0.0000 0.0000 'International Tables Vol C Tables 4.2.6.8 and 6.1.1.4'
N N 0.0061 0.0033 'International Tables Vol C Tables 4.2.6.8 and 6.1.1.4'
Co Co 0.3494 0.9721 'International Tables Vol C Tables 4.2.6.8 and 6.1.1.4'

loop_
_geom_angle_atom_site_label_1
_geom_angle_atom_site_label_2
_geom_angle_atom_site_label_3
_geom_angle
N6 C15 C16 123.4(2)
N6 C15 C3 115.8(2)
C16 C15 C3 120.8(2)
C46 C47 C48 118.6(2)
N12 C39 C40 123.4(2)
N12 C39 C27 114.6(2)
C40 C39 C27 121.7(2)
C9 C8 C7 118.9(2)
C7 C6 C5 118.8(2)
C30 C31 C32 119.5(2)
C22 C21 C20 119.3(2)
C31 C30 C29 118.9(2)
N11 C44 C45 121.6(2)
N11 C44 C28 113.9(2)
C45 C44 C28 124.3(2)
N1 C1 C2 118.1(2)
N1 C1 C5 111.7(2)
C2 C1 C5 130.2(2)
N2 C2 C1 119.8(2)
N2 C2 C10 117.3(2)
C1 C2 C10 123.0(2)
N4 C14 C13 123.6(3)
N7 C28 C27 117.2(2)
N7 C28 C44 114.5(2)
C27 C28 C44 128.2(2)
N8 C27 C28 118.4(2)
N8 C27 C39 117.6(2)
C28 C27 C39 123.8(2)
C47 C46 C45 119.6(2)
N11 C48 C47 122.5(2)
C46 C45 C44 118.9(2)
N3 C9 C8 122.2(2)
C34 C35 C36 118.4(3)
N9 C33 C32 122.5(2)
N9 C29 C30 121.6(2)
N9 C29 C25 113.9(2)
C30 C29 C25 124.3(2)
N2 C3 C4 119.9(2)
N2 C3 C15 116.8(2)
C4 C3 C15 123.3(2)
N4 C10 C11 123.7(2)
N4 C10 C2 116.0(2)
C11 C10 C2 120.3(2)
C12 C13 C14 118.9(3)
C33 C32 C31 118.3(2)
C10 C11 C12 118.2(3)
N7 C25 C26 117.1(2)
N7 C25 C29 114.1(2)
C26 C25 C29 128.7(2)
N3 C5 C6 121.5(2)
N3 C5 C1 112.7(2)
C6 C5 C1 125.6(2)
C6 C7 C8 119.7(2)
C41 C42 C43 118.7(2)
N12 C43 C42 123.9(2)
N5 C20 C21 121.1(2)
N5 C20 C4 112.3(2)
C21 C20 C4 126.4(2)
N8 C26 C25 118.2(2)
N8 C26 C34 117.3(2)
C25 C26 C34 124.3(2)
N5 C24 C23 122.1(2)
C22 C23 C24 118.9(2)
C21 C22 C23 119.5(2)
C37 C36 C35 118.9(3)
C13 C12 C11 118.7(3)
N10 C34 C35 123.3(2)
N10 C34 C26 114.8(2)
C35 C34 C26 121.6(2)
C42 C41 C40 118.8(2)
N1 C4 C3 117.5(2)
N1 C4 C20 112.2(2)
C3 C4 C20 130.2(2)
N10 C38 C37 123.6(3)
C19 C18 C17 118.5(3)
C16 C17 C18 119.0(3)
C15 C16 C17 118.5(3)
C36 C37 C38 118.8(2)
C39 C40 C41 118.4(2)
N6 C19 C18 123.9(3)
C2 N2 C3 120.5(2)
C33 N9 C29 119.0(2)
C33 N9 Co1 128.03(16)
C29 N9 Co1 112.60(15)
C27 N8 C26 120.7(2)
C14 N4 C10 116.8(2)
C28 N7 C25 121.3(2)
C28 N7 Co1 119.17(15)
C25 N7 Co1 119.56(16)
C48 N11 C44 118.8(2)
C48 N11 Co1 128.86(16)
C44 N11 Co1 112.06(14)
C4 N1 C1 121.9(2)
C4 N1 Co1 119.14(17)
C1 N1 Co1 119.00(16)
C24 N5 C20 118.8(2)
C24 N5 Co1 126.60(17)
C20 N5 Co1 114.14(16)
C43 N12 C39 116.8(2)
C19 N6 C15 116.7(2)
C38 N10 C34 116.9(2)
C9 N3 C5 118.8(2)
C9 N3 Co1 126.70(17)
C5 N3 Co1 113.85(15)
N1 Co1 N7 179.56(8)
N1 Co1 N3 81.69(8)
N7 Co1 N3 98.35(8)
N1 Co1 N5 81.49(8)
N7 Co1 N5 98.47(8)
N3 Co1 N5 163.15(8)
N1 Co1 N9 102.17(8)
N7 Co1 N9 78.27(8)
N3 Co1 N9 89.08(8)
N5 Co1 N9 93.54(8)
N1 Co1 N11 101.03(8)
N7 Co1 N11 78.53(7)
N3 Co1 N11 93.96(8)
N5 Co1 N11 90.16(7)
N9 Co1 N11 156.80(7)
N93 C93 C92 179.3(3)
N94 C94 C92 178.2(3)
N95 C95 C92 178.0(7)
C95 C92 C93 118.6(3)
C95 C92 C94 121.1(3)
C93 C92 C94 120.2(2)
N98 C98 C96 177.2(3)
N99 C99 C96 177.5(3)
N97 C97 C96 178.9(3)
C99 C96 C97 119.2(3)
C99 C96 C98 121.6(3)
C97 C96 C98 119.1(2)

loop_
_geom_bond_atom_site_label_1
_geom_bond_atom_site_label_2
_geom_bond_distance
C15 N6 1.342(3)
C15 C16 1.379(4)
C15 C3 1.482(3)
C47 C46 1.383(4)
C47 C48 1.385(4)
C39 N12 1.349(3)
C39 C40 1.387(4)
C39 C27 1.480(3)
C8 C9 1.380(4)
C8 C7 1.385(4)
C6 C7 1.383(3)
C6 C5 1.387(3)
C31 C30 1.383(4)
C31 C32 1.386(4)
C21 C22 1.378(4)
C21 C20 1.385(3)
C30 C29 1.390(3)
C44 N11 1.356(3)
C44 C45 1.388(3)
C44 C28 1.479(3)
C1 N1 1.345(3)
C1 C2 1.401(3)
C1 C5 1.478(3)
C2 N2 1.334(3)
C2 C10 1.476(3)
C14 N4 1.331(3)
C14 C13 1.389(4)
C28 N7 1.344(3)
C28 C27 1.407(3)
C27 N8 1.332(3)
C46 C45 1.383(3)
C48 N11 1.340(3)
C9 N3 1.344(3)
C35 C34 1.386(4)
C35 C36 1.388(4)
C33 N9 1.344(3)
C33 C32 1.383(4)
C29 N9 1.346(3)
C29 C25 1.485(3)
C3 N2 1.335(3)
C3 C4 1.408(3)
C10 N4 1.342(3)
C10 C11 1.387(4)
C13 C12 1.371(4)
C11 C12 1.390(4)
C25 N7 1.344(3)
C25 C26 1.412(3)
C5 N3 1.363(3)
C42 C41 1.380(4)
C42 C43 1.386(4)
C43 N12 1.335(3)
C20 N5 1.367(3)
C20 C4 1.474(3)
C26 N8 1.335(3)
C26 C34 1.485(3)
C24 N5 1.342(3)
C24 C23 1.385(4)
C23 C22 1.383(4)
C36 C37 1.375(4)
C34 N10 1.344(3)
C41 C40 1.393(4)
C4 N1 1.344(3)
C38 N10 1.339(3)
C38 C37 1.384(4)
C18 C19 1.370(4)
C18 C17 1.379(5)
C17 C16 1.379(4)
C19 N6 1.338(4)
N9 Co1 2.1581(19)
N7 Co1 1.936(2)
N11 Co1 2.1605(19)
N1 Co1 1.864(2)
N5 Co1 1.978(2)
N3 Co1 1.977(2)
C93 N93 1.156(3)
C93 C92 1.401(4)
C94 N94 1.151(4)
C94 C92 1.404(4)
C95 N95 1.152(5)
C95 C92 1.388(5)
C98 N98 1.154(4)
C98 C96 1.412(4)
C99 N99 1.150(4)
C99 C96 1.406(4)
C97 N97 1.150(4)
C97 C96 1.409(4)

loop_
_geom_hbond_atom_site_label_D
_geom_hbond_atom_site_label_H
_geom_hbond_atom_site_label_A
_geom_hbond_distance_DH
_geom_hbond_distance_HA
_geom_hbond_distance_DA
_geom_hbond_angle_DHA
_geom_hbond_site_symmetry_A
C6 H6 N4 0.93 2.56 3.014(3) 110.2 .
C9 H9 N93 0.93 2.53 3.271(4) 136.5 2_665
C11 H11 N99 0.93 2.54 3.279(4) 136.6 1_645
C21 H21 N6 0.93 2.61 3.064(3) 110.9 .
C22 H22 N98 0.93 2.60 3.263(3) 128.9 2_566
C24 H24 N97 0.93 2.51 3.240(4) 136.0 .
C43 H43 N93 0.93 2.50 3.363(3) 154.1 2_565
